data_1508106
loop_
_publ_author_name
'Bonyhady, Simon J.'
'Collis, David'
'Frenking, Gernot'
'Holzmann, Nicole'
'Jones, Cameron'
'Stasch, Andreas'

_publ_section_title
;
 Synthesis of a stable adduct of dialane(4) (Al2H4) via hydrogenation of a
 magnesium(I) dimer.
;
_journal_issue 10
_journal_name_full 'Nature chemistry'
_journal_page_first 865
_journal_page_last 869
_journal_paper_doi 10.1038/nchem.762
_journal_volume 2
_journal_year 2010
_chemical_formula_sum 'C62 H96 Al2 I2 N6'
_chemical_formula_weight 1233.21
_chemical_name_systematic
; 
 ? 
;
_space_group_IT_number 14
_symmetry_cell_setting monoclinic
_symmetry_space_group_name_Hall '-P 2yn'
_symmetry_space_group_name_H-M 'P 1 21/n 1'
_atom_sites_solution_hydrogens geom
_atom_sites_solution_primary direct
_atom_sites_solution_secondary difmap
_audit_creation_method SHELXL-97
_cell_angle_alpha 90.00
_cell_angle_beta 97.87(3)
_cell_angle_gamma 90.00
_cell_formula_units_Z 2
_cell_length_a 10.045(2)
_cell_length_b 20.189(4)
_cell_length_c 15.403(3)
_cell_measurement_temperature 123(2)
_cell_volume 3094.3(11)
_computing_structure_refinement 'SHELXL-97 (Sheldrick, 1997)'
_computing_structure_solution 'SHELXS-97 (Sheldrick, 1990)'
_diffrn_ambient_temperature 123(2)
_diffrn_measured_fraction_theta_full 0.991
_diffrn_measured_fraction_theta_max 0.991
_diffrn_measurement_device_type 'Nonius Kappa CCD'
_diffrn_radiation_monochromator graphite
_diffrn_radiation_source 'fine-focus sealed tube'
_diffrn_radiation_type MoK\a
_diffrn_radiation_wavelength 0.71073
_diffrn_reflns_av_R_equivalents 0.0300
_diffrn_reflns_av_sigmaI/netI 0.0631
_diffrn_reflns_limit_h_max 12
_diffrn_reflns_limit_h_min -12
_diffrn_reflns_limit_k_max 25
_diffrn_reflns_limit_k_min -17
_diffrn_reflns_limit_l_max 19
_diffrn_reflns_limit_l_min -19
_diffrn_reflns_number 9472
_diffrn_reflns_theta_full 27.00
_diffrn_reflns_theta_max 27.00
_diffrn_reflns_theta_min 3.05
_exptl_absorpt_coefficient_mu 1.086
_exptl_absorpt_correction_T_max 0.918
_exptl_absorpt_correction_T_min 0.767
_exptl_absorpt_correction_type multi-scan
_exptl_absorpt_process_details 'Sortav (Blessing, 1995)'
_exptl_crystal_colour colourless
_exptl_crystal_density_diffrn 1.324
_exptl_crystal_density_method 'not measured'
_exptl_crystal_description block
_exptl_crystal_F_000 1284
_exptl_crystal_size_max 0.25
_exptl_crystal_size_mid 0.15
_exptl_crystal_size_min 0.08
_refine_diff_density_max 1.505
_refine_diff_density_min -0.659
_refine_diff_density_rms 0.097
_refine_ls_extinction_method none
_refine_ls_goodness_of_fit_ref 1.029
_refine_ls_hydrogen_treatment constr
_refine_ls_matrix_type full
_refine_ls_number_parameters 337
_refine_ls_number_reflns 6680
_refine_ls_number_restraints 0
_refine_ls_restrained_S_all 1.029
_refine_ls_R_factor_all 0.0731
_refine_ls_R_factor_gt 0.0399
_refine_ls_shift/su_max 0.000
_refine_ls_shift/su_mean 0.000
_refine_ls_structure_factor_coef Fsqd
_refine_ls_weighting_details 'calc w=1/[\s^2^(Fo^2^)+(0.0366P)^2^+2.5164P] where P=(Fo^2^+2Fc^2^)/3'
_refine_ls_weighting_scheme calc
_refine_ls_wR_factor_gt 0.0835
_refine_ls_wR_factor_ref 0.0960
_reflns_number_gt 4791
_reflns_number_total 6680
_reflns_threshold_expression >2sigma(I)
_cod_data_source_file nchem.762-s11.cif
_cod_data_source_block compound17
_cod_original_cell_volume 3094.5(11)
_cod_original_sg_symbol_H-M P2(1)/n
_cod_database_code 1508106

loop_
_symmetry_equiv_pos_as_xyz
'x, y, z'
'-x+1/2, y+1/2, -z+1/2'
'-x, -y, -z'
'x-1/2, -y-1/2, z-1/2'

loop_
_atom_site_label
_atom_site_type_symbol
_atom_site_fract_x
_atom_site_fract_y
_atom_site_fract_z
_atom_site_U_iso_or_equiv
_atom_site_adp_type
_atom_site_occupancy
_atom_site_symmetry_multiplicity
_atom_site_calc_flag
_atom_site_refinement_flags
I1 I 0.29705(2) 0.030475(11) 0.438482(13) 0.02759(8) Uani 1 1 d .
Al1 Al 0.03947(10) 0.03182(5) 0.43440(6) 0.0204(2) Uani 1 1 d .
N1 N -0.0360(3) 0.02311(13) 0.31322(15) 0.0207(6) Uani 1 1 d .
C1 C -0.1015(3) 0.08187(16) 0.31485(18) 0.0205(7) Uani 1 1 d .
N2 N -0.0589(3) 0.10991(13) 0.39507(15) 0.0206(6) Uani 1 1 d .
C2 C -0.0556(3) -0.02970(16) 0.24950(18) 0.0227(7) Uani 1 1 d .
N3 N -0.1965(3) 0.10827(14) 0.25306(15) 0.0239(6) Uani 1 1 d .
C3 C -0.1544(4) -0.07847(17) 0.2537(2) 0.0263(8) Uani 1 1 d .
C4 C -0.1679(4) -0.12865(19) 0.1907(2) 0.0333(9) Uani 1 1 d .
H4 H -0.2357 -0.1613 0.1921 0.040 Uiso 1 1 calc R
C5 C -0.0846(4) -0.1318(2) 0.1266(2) 0.0402(10) Uani 1 1 d .
H5 H -0.0967 -0.1656 0.0834 0.048 Uiso 1 1 calc R
C6 C 0.0164(4) -0.0855(2) 0.1256(2) 0.0350(9) Uani 1 1 d .
H6 H 0.0746 -0.0887 0.0821 0.042 Uiso 1 1 calc R
C7 C 0.0354(4) -0.03404(17) 0.1866(2) 0.0276(8) Uani 1 1 d .
C8 C -0.2423(4) -0.08181(17) 0.3270(2) 0.0275(8) Uani 1 1 d .
H8 H -0.2317 -0.0393 0.3606 0.033 Uiso 1 1 calc R
C9 C -0.3912(4) -0.0916(2) 0.2943(2) 0.0423(10) Uani 1 1 d .
H9A H -0.4217 -0.0572 0.2513 0.064 Uiso 1 1 calc R
H9B H -0.4426 -0.0887 0.3438 0.064 Uiso 1 1 calc R
H9C H -0.4048 -0.1353 0.2668 0.064 Uiso 1 1 calc R
C10 C -0.1938(4) -0.13857(19) 0.3894(2) 0.0405(10) Uani 1 1 d .
H10A H -0.1936 -0.1800 0.3562 0.061 Uiso 1 1 calc R
H10B H -0.2542 -0.1430 0.4340 0.061 Uiso 1 1 calc R
H10C H -0.1026 -0.1291 0.4180 0.061 Uiso 1 1 calc R
C11 C 0.1512(4) 0.01331(19) 0.1833(2) 0.0324(9) Uani 1 1 d .
H11 H 0.1545 0.0442 0.2343 0.039 Uiso 1 1 calc R
C12 C 0.1372(5) 0.0550(2) 0.0992(3) 0.0510(12) Uani 1 1 d .
H12A H 0.1311 0.0256 0.0482 0.076 Uiso 1 1 calc R
H12B H 0.2158 0.0838 0.1002 0.076 Uiso 1 1 calc R
H12C H 0.0557 0.0821 0.0957 0.076 Uiso 1 1 calc R
C13 C 0.2839(4) -0.0243(2) 0.1915(2) 0.0413(10) Uani 1 1 d .
H13A H 0.2948 -0.0505 0.2455 0.062 Uiso 1 1 calc R
H13B H 0.3584 0.0072 0.1931 0.062 Uiso 1 1 calc R
H13C H 0.2840 -0.0539 0.1410 0.062 Uiso 1 1 calc R
C14 C -0.0586(3) 0.17926(16) 0.41624(19) 0.0218(7) Uani 1 1 d .
C15 C -0.1408(3) 0.20267(16) 0.47747(19) 0.0226(7) Uani 1 1 d .
C16 C -0.1335(4) 0.26970(17) 0.4997(2) 0.0294(8) Uani 1 1 d .
H16 H -0.1876 0.2858 0.5411 0.035 Uiso 1 1 calc R
C17 C -0.0506(4) 0.31344(18) 0.4637(2) 0.0330(9) Uani 1 1 d .
H17 H -0.0495 0.3591 0.4786 0.040 Uiso 1 1 calc R
C18 C 0.0304(4) 0.28957(18) 0.4057(2) 0.0321(8) Uani 1 1 d .
H18 H 0.0881 0.3194 0.3810 0.039 Uiso 1 1 calc R
C19 C 0.0304(3) 0.22288(17) 0.3818(2) 0.0260(8) Uani 1 1 d .
C20 C -0.2348(3) 0.15859(18) 0.5201(2) 0.0267(8) Uani 1 1 d .
H20 H -0.2363 0.1142 0.4912 0.032 Uiso 1 1 calc R
C21 C -0.1847(4) 0.1488(2) 0.6180(2) 0.0385(10) Uani 1 1 d .
H21A H -0.0991 0.1248 0.6248 0.058 Uiso 1 1 calc R
H21B H -0.2512 0.1233 0.6449 0.058 Uiso 1 1 calc R
H21C H -0.1719 0.1921 0.6467 0.058 Uiso 1 1 calc R
C22 C -0.3792(4) 0.1852(2) 0.5088(2) 0.0356(9) Uani 1 1 d .
H22A H -0.3836 0.2243 0.5460 0.053 Uiso 1 1 calc R
H22B H -0.4396 0.1509 0.5258 0.053 Uiso 1 1 calc R
H22C H -0.4065 0.1974 0.4473 0.053 Uiso 1 1 calc R
C23 C 0.1306(4) 0.2003(2) 0.3227(3) 0.0418(10) Uani 1 1 d .
H23 H 0.1218 0.1512 0.3150 0.050 Uiso 1 1 calc R
C24 C 0.1013(5) 0.2329(3) 0.2323(3) 0.0668(15) Uani 1 1 d .
H24A H 0.0053 0.2289 0.2105 0.100 Uiso 1 1 calc R
H24B H 0.1539 0.2109 0.1916 0.100 Uiso 1 1 calc R
H24C H 0.1260 0.2799 0.2371 0.100 Uiso 1 1 calc R
C25 C 0.2752(4) 0.2158(2) 0.3633(3) 0.0629(14) Uani 1 1 d .
H25A H 0.2871 0.2639 0.3684 0.094 Uiso 1 1 calc R
H25B H 0.3379 0.1978 0.3259 0.094 Uiso 1 1 calc R
H25C H 0.2930 0.1956 0.4216 0.094 Uiso 1 1 calc R
C26 C -0.2033(4) 0.08873(19) 0.15915(19) 0.0338(9) Uani 1 1 d .
H26 H -0.1206 0.0619 0.1553 0.041 Uiso 1 1 calc R
C27 C -0.1954(4) 0.1484(2) 0.0976(2) 0.0488(12) Uani 1 1 d .
H27A H -0.2825 0.1710 0.0883 0.073 Uiso 1 1 calc R
H27B H -0.1725 0.1329 0.0412 0.073 Uiso 1 1 calc R
H27C H -0.1262 0.1792 0.1241 0.073 Uiso 1 1 calc R
C28 C -0.3206(5) 0.0448(2) 0.1240(2) 0.0492(12) Uani 1 1 d .
H28A H -0.3266 0.0077 0.1643 0.074 Uiso 1 1 calc R
H28B H -0.3070 0.0277 0.0663 0.074 Uiso 1 1 calc R
H28C H -0.4040 0.0705 0.1186 0.074 Uiso 1 1 calc R
C29 C -0.3118(3) 0.14137(16) 0.2874(2) 0.0238(7) Uani 1 1 d .
H29 H -0.2732 0.1631 0.3436 0.029 Uiso 1 1 calc R
C30 C -0.4129(4) 0.0912(2) 0.3115(3) 0.0494(11) Uani 1 1 d .
H30A H -0.4606 0.0714 0.2580 0.074 Uiso 1 1 calc R
H30B H -0.4776 0.1134 0.3439 0.074 Uiso 1 1 calc R
H30C H -0.3659 0.0565 0.3482 0.074 Uiso 1 1 calc R
C31 C -0.3795(5) 0.1962(2) 0.2300(3) 0.0563(13) Uani 1 1 d .
H31A H -0.3121 0.2288 0.2181 0.084 Uiso 1 1 calc R
H31B H -0.4473 0.2179 0.2603 0.084 Uiso 1 1 calc R
H31C H -0.4228 0.1774 0.1746 0.084 Uiso 1 1 calc R

loop_
_atom_site_aniso_label
_atom_site_aniso_U_11
_atom_site_aniso_U_22
_atom_site_aniso_U_33
_atom_site_aniso_U_23
_atom_site_aniso_U_13
_atom_site_aniso_U_12
I1 0.02239(14) 0.03469(14) 0.02588(12) -0.00011(10) 0.00396(9) 0.00111(11)
Al1 0.0218(6) 0.0220(5) 0.0172(4) -0.0007(4) 0.0017(4) 0.0015(4)
N1 0.0216(16) 0.0240(15) 0.0167(12) -0.0012(10) 0.0031(11) 0.0011(12)
C1 0.0177(18) 0.0282(18) 0.0164(14) 0.0041(13) 0.0057(13) -0.0023(15)
N2 0.0202(16) 0.0218(14) 0.0197(12) 0.0008(10) 0.0020(11) 0.0006(12)
C2 0.025(2) 0.0279(18) 0.0137(13) -0.0033(13) -0.0029(13) 0.0064(16)
N3 0.0203(17) 0.0331(16) 0.0178(12) 0.0033(11) 0.0008(12) 0.0071(13)
C3 0.024(2) 0.0305(19) 0.0228(15) -0.0014(14) -0.0019(14) 0.0067(16)
C4 0.035(2) 0.036(2) 0.0274(17) -0.0074(15) -0.0016(16) 0.0009(18)
C5 0.044(3) 0.048(2) 0.0271(18) -0.0157(17) -0.0013(17) 0.009(2)
C6 0.033(2) 0.051(2) 0.0214(16) -0.0088(16) 0.0025(16) 0.010(2)
C7 0.027(2) 0.036(2) 0.0188(15) -0.0006(14) -0.0006(14) 0.0049(17)
C8 0.030(2) 0.0256(18) 0.0269(16) -0.0021(14) 0.0027(15) -0.0018(16)
C9 0.033(3) 0.054(3) 0.041(2) -0.0018(19) 0.0052(18) -0.006(2)
C10 0.057(3) 0.036(2) 0.0284(18) 0.0005(16) 0.0067(18) 0.012(2)
C11 0.027(2) 0.046(2) 0.0258(17) -0.0022(15) 0.0078(15) 0.0010(18)
C12 0.040(3) 0.066(3) 0.049(2) 0.021(2) 0.014(2) 0.012(2)
C13 0.028(2) 0.066(3) 0.0308(19) 0.0060(18) 0.0054(17) 0.002(2)
C14 0.021(2) 0.0225(17) 0.0204(15) 0.0013(13) -0.0016(14) 0.0011(15)
C15 0.0197(19) 0.0254(18) 0.0221(15) -0.0007(13) 0.0002(14) 0.0031(15)
C16 0.032(2) 0.0298(19) 0.0254(16) -0.0031(14) 0.0001(16) 0.0075(17)
C17 0.033(2) 0.0251(19) 0.0381(19) -0.0046(15) -0.0056(17) 0.0021(17)
C18 0.026(2) 0.029(2) 0.0389(19) 0.0056(16) -0.0045(17) -0.0033(17)
C19 0.022(2) 0.0280(19) 0.0269(16) 0.0048(14) -0.0002(15) -0.0006(16)
C20 0.026(2) 0.0301(19) 0.0248(16) -0.0020(14) 0.0073(15) 0.0035(16)
C21 0.042(3) 0.046(2) 0.0289(18) 0.0080(16) 0.0082(17) 0.011(2)
C22 0.029(2) 0.045(2) 0.0335(19) -0.0022(17) 0.0084(17) 0.0025(19)
C23 0.041(3) 0.032(2) 0.058(2) 0.0047(18) 0.026(2) -0.0003(19)
C24 0.069(4) 0.087(4) 0.052(3) 0.003(3) 0.034(3) -0.013(3)
C25 0.030(3) 0.062(3) 0.101(4) 0.024(3) 0.024(3) 0.009(2)
C26 0.038(2) 0.045(2) 0.0169(15) 0.0026(15) 0.0011(15) 0.0120(19)
C27 0.050(3) 0.069(3) 0.0278(19) 0.0168(19) 0.0091(19) 0.012(2)
C28 0.065(3) 0.052(3) 0.0260(18) -0.0072(17) -0.010(2) 0.006(2)
C29 0.022(2) 0.0253(18) 0.0240(15) 0.0006(13) 0.0008(14) 0.0023(15)
C30 0.040(3) 0.046(3) 0.066(3) -0.012(2) 0.019(2) -0.003(2)
C31 0.072(4) 0.047(3) 0.055(3) 0.017(2) 0.024(2) 0.026(2)

loop_
_atom_type_symbol
_atom_type_description
_atom_type_scat_dispersion_real
_atom_type_scat_dispersion_imag
_atom_type_scat_source
C C 0.0033 0.0016 'International Tables Vol C Tables 4.2.6.8 and 6.1.1.4'
H H 0.0000 0.0000 'International Tables Vol C Tables 4.2.6.8 and 6.1.1.4'
N N 0.0061 0.0033 'International Tables Vol C Tables 4.2.6.8 and 6.1.1.4'
Al Al 0.0645 0.0514 'International Tables Vol C Tables 4.2.6.8 and 6.1.1.4'
I I -0.4742 1.8119 'International Tables Vol C Tables 4.2.6.8 and 6.1.1.4'

loop_
_geom_angle_atom_site_label_1
_geom_angle_atom_site_label_2
_geom_angle_atom_site_label_3
_geom_angle
_geom_angle_site_symmetry_3
N2 Al1 N1 69.54(11) .
N2 Al1 I1 119.26(9) .
N1 Al1 I1 106.47(9) .
N2 Al1 Al1 116.90(10) 3_556
N1 Al1 Al1 125.82(10) 3_556
I1 Al1 Al1 112.72(6) 3_556
C1 N1 C2 129.5(3) .
C1 N1 Al1 91.71(18) .
C2 N1 Al1 136.5(2) .
N1 C1 N3 128.6(3) .
N1 C1 N2 106.5(3) .
N3 C1 N2 124.8(3) .
C1 N2 C14 126.6(3) .
C1 N2 Al1 91.67(19) .
C14 N2 Al1 138.2(2) .
C3 C2 C7 120.8(3) .
C3 C2 N1 121.1(3) .
C7 C2 N1 117.9(3) .
C1 N3 C26 120.6(3) .
C1 N3 C29 115.5(2) .
C26 N3 C29 121.7(3) .
C4 C3 C2 118.6(3) .
C4 C3 C8 118.1(3) .
C2 C3 C8 123.2(3) .
C5 C4 C3 121.3(4) .
C4 C5 C6 119.7(3) .
C5 C6 C7 121.9(3) .
C6 C7 C2 117.6(3) .
C6 C7 C11 118.8(3) .
C2 C7 C11 123.6(3) .
C9 C8 C3 113.7(3) .
C9 C8 C10 108.9(3) .
C3 C8 C10 109.3(3) .
C7 C11 C13 110.5(3) .
C7 C11 C12 113.1(3) .
C13 C11 C12 108.7(3) .
C19 C14 C15 119.9(3) .
C19 C14 N2 120.3(3) .
C15 C14 N2 119.5(3) .
C16 C15 C14 118.1(3) .
C16 C15 C20 118.6(3) .
C14 C15 C20 123.3(3) .
C17 C16 C15 122.3(3) .
C18 C17 C16 118.7(3) .
C17 C18 C19 122.0(3) .
C18 C19 C14 118.8(3) .
C18 C19 C23 118.1(3) .
C14 C19 C23 123.0(3) .
C15 C20 C22 112.4(3) .
C15 C20 C21 111.3(3) .
C22 C20 C21 109.5(3) .
C19 C23 C24 110.8(3) .
C19 C23 C25 111.3(3) .
C24 C23 C25 109.7(4) .
N3 C26 C28 115.6(3) .
N3 C26 C27 113.0(3) .
C28 C26 C27 109.9(3) .
N3 C29 C30 111.5(3) .
N3 C29 C31 115.3(3) .
C30 C29 C31 111.6(3) .

loop_
_geom_bond_atom_site_label_1
_geom_bond_atom_site_label_2
_geom_bond_distance
_geom_bond_site_symmetry_2
I1 Al1 2.5797(12) .
Al1 N2 1.914(3) .
Al1 N1 1.924(3) .
Al1 Al1 2.6083(19) 3_556
N1 C1 1.358(4) .
N1 C2 1.444(4) .
C1 N3 1.361(4) .
C1 N2 1.373(4) .
N2 C14 1.438(4) .
C2 C3 1.406(5) .
C2 C7 1.422(4) .
N3 C26 1.492(4) .
N3 C29 1.495(4) .
C3 C4 1.396(5) .
C3 C8 1.527(4) .
C4 C5 1.381(5) .
C5 C6 1.381(5) .
C6 C7 1.396(5) .
C7 C11 1.512(5) .
C8 C9 1.524(5) .
C8 C10 1.532(5) .
C11 C13 1.525(5) .
C11 C12 1.534(5) .
C14 C19 1.409(5) .
C14 C15 1.417(4) .
C15 C16 1.395(5) .
C15 C20 1.512(5) .
C16 C17 1.382(5) .
C17 C18 1.375(5) .
C18 C19 1.395(5) .
C19 C23 1.517(5) .
C20 C22 1.534(5) .
C20 C21 1.535(4) .
C23 C24 1.532(6) .
C23 C25 1.532(6) .
C26 C28 1.515(6) .
C26 C27 1.542(5) .
C29 C30 1.516(5) .
C29 C31 1.518(5) .
